data_2014641
loop_
_publ_author_name
'Goreshnik, Evgeny'
'Schollmeyer, Dieter'
'Mys'kiv, Marian'

_publ_section_title
<i>catena</i>-Poly[bis[(\h^2^-1-allyl-3-aminopyridinium)copper(I)]-di-\m-chloro-copper(I)-di-\m-chloro-copper(I)-di-\m-chloro]
_journal_issue 3
_journal_name_full 'Acta Crystallographica Section C'
_journal_page_first m127
_journal_page_last m129
_journal_paper_doi 10.1107/S0108270105000806
_journal_volume 61
_journal_year 2005
_chemical_formula_iupac '[Cu4 Cl6 (C8 H11 N2)2]'
_chemical_formula_moiety 'C16 H12 Cl6 Cu4 N4'
_chemical_formula_sum 'C16 H12 Cl6 Cu4 N4'
_chemical_formula_weight 737.24
_chemical_name_systematic
;catena-Poly[bis{[\h^2^-3-(3-amino-1-pyridinio)propene]copper(I)}-di-\m-chloro-
copper(I)-di-\m-chloro-copper(I)-di-\m-chloro]
;
_space_group_IT_number 2
_symmetry_cell_setting triclinic
_symmetry_space_group_name_Hall '-P 1'
_symmetry_space_group_name_H-M 'P -1'
_atom_sites_solution_hydrogens geom
_atom_sites_solution_primary direct
_atom_sites_solution_secondary difmap
_audit_creation_method SHELXL-97
_cell_angle_alpha 102.177(16)
_cell_angle_beta 104.587(12)
_cell_angle_gamma 113.166(13)
_cell_formula_units_Z 1
_cell_length_a 8.4148(12)
_cell_length_b 8.7310(16)
_cell_length_c 9.8916(16)
_cell_measurement_reflns_used 25
_cell_measurement_temperature 295(2)
_cell_measurement_theta_max 45
_cell_measurement_theta_min 35
_cell_volume 606.1(2)
_computing_cell_refinement 'CAD-4 Software'
_computing_data_collection 'CAD-4 Software (Enraf--Nonius, 1989)'
_computing_data_reduction 'Corinc (Dr\"ager & Gattow, 1971)'
_computing_molecular_graphics 'Diamond (Bergerhoff, 1996)'
_computing_publication_material 'enCIFer (Allen <i>et al.</i>, 2004)'
_computing_structure_refinement 'SHELXL97 (Sheldrick, 1997)'
_computing_structure_solution 'SIR92 (Altomare <i>et al.</i>, 1994)'
_diffrn_ambient_temperature 295(2)
_diffrn_measured_fraction_theta_full 1.000
_diffrn_measured_fraction_theta_max 1.000
_diffrn_measurement_device '\k-geometry diffractometer'
_diffrn_measurement_device_type 'Enraf--Nonius CAD-4'
_diffrn_measurement_method \q/2\w
_diffrn_radiation_monochromator graphite
_diffrn_radiation_type CuK\a
_diffrn_radiation_wavelength 1.54178
_diffrn_reflns_av_R_equivalents 0.1059
_diffrn_reflns_av_sigmaI/netI 0.0383
_diffrn_reflns_limit_h_max 0
_diffrn_reflns_limit_h_min -10
_diffrn_reflns_limit_k_max 10
_diffrn_reflns_limit_k_min -9
_diffrn_reflns_limit_l_max 12
_diffrn_reflns_limit_l_min -11
_diffrn_reflns_number 2615
_diffrn_reflns_theta_full 73.35
_diffrn_reflns_theta_max 73.35
_diffrn_reflns_theta_min 4.93
_diffrn_standards_decay_% 5
_diffrn_standards_interval_time 60
_diffrn_standards_number 3
_exptl_absorpt_coefficient_mu 10.141
_exptl_absorpt_correction_T_max 0.696
_exptl_absorpt_correction_T_min 0.19
_exptl_absorpt_correction_type numerical
_exptl_absorpt_process_details
;
(de Meulenaer & Tompa, 1965)
;
_exptl_crystal_colour colourless
_exptl_crystal_density_diffrn 2.020
_exptl_crystal_density_meas 2.000
_exptl_crystal_density_method flotation
_exptl_crystal_description plate
_exptl_crystal_F_000 364
_exptl_crystal_size_max 0.24
_exptl_crystal_size_mid 0.20
_exptl_crystal_size_min 0.04
_refine_diff_density_max 1.278
_refine_diff_density_min -0.954
_refine_ls_extinction_method none
_refine_ls_goodness_of_fit_ref 1.055
_refine_ls_hydrogen_treatment constr
_refine_ls_matrix_type full
_refine_ls_number_parameters 136
_refine_ls_number_reflns 2443
_refine_ls_number_restraints 0
_refine_ls_restrained_S_all 1.055
_refine_ls_R_factor_all 0.0713
_refine_ls_R_factor_gt 0.0600
_refine_ls_shift/su_max 0.000
_refine_ls_shift/su_mean 0.000
_refine_ls_structure_factor_coef Fsqd
_refine_ls_weighting_details 'calc w=1/[\s^2^(Fo^2^)+(0.1252P)^2^+0.1886P] where P=(Fo^2^+2Fc^2^)/3'
_refine_ls_weighting_scheme calc
_refine_ls_wR_factor_obs 0.1633
_refine_ls_wR_factor_ref 0.1747
_reflns_number_gt 2004
_reflns_number_total 2443
_reflns_threshold_expression I>2\s(I)
_cod_data_source_file fa1102.cif
_cod_data_source_block I
_cod_database_code 2014641
_cod_database_fobs_code 2014641

loop_
_symmetry_equiv_pos_as_xyz
'x, y, z'
'-x, -y, -z'

loop_
_atom_site_label
_atom_site_fract_x
_atom_site_fract_y
_atom_site_fract_z
_atom_site_U_iso_or_equiv
_atom_site_adp_type
_atom_site_calc_flag
_atom_site_refinement_flags
_atom_site_occupancy
_atom_site_disorder_assembly
_atom_site_disorder_group
_atom_site_type_symbol
Cu1 0.37372(10) 0.08635(10) 0.55036(8) 0.0357(3) Uani d . 1 . . Cu
Cu2 0.83984(13) 0.32969(13) 0.47343(11) 0.0541(3) Uani d . 1 . . Cu
Cl1 0.67770(15) 0.28543(16) 0.64312(13) 0.0356(3) Uani d . 1 . . Cl
Cl2 0.68444(17) 0.04525(17) 0.28167(13) 0.0413(3) Uani d . 1 . . Cl
Cl3 0.83960(16) 0.55051(16) 0.37308(14) 0.0389(3) Uani d . 1 . . Cl
N1 0.2456(5) 0.2954(5) 0.2040(4) 0.0320(8) Uani d . 1 . . N
C2 0.0691(7) 0.2630(7) 0.1697(5) 0.0375(10) Uani d . 1 . . C
H2 0.0103 0.2350 0.2356 0.045 Uiso calc R 1 . . H
C3 -0.0290(7) 0.2704(7) 0.0370(6) 0.0394(11) Uani d . 1 . . C
C4 0.0648(9) 0.3151(8) -0.0560(6) 0.0507(14) Uani d . 1 . . C
H4 0.0059 0.3270 -0.1433 0.061 Uiso calc R 1 . . H
C5 0.2467(10) 0.3425(10) -0.0204(7) 0.0614(18) Uani d . 1 . . C
H5 0.3082 0.3688 -0.0851 0.074 Uiso calc R 1 . . H
C6 0.3352(8) 0.3305(9) 0.1112(6) 0.0489(14) Uani d . 1 . . C
H6 0.4563 0.3466 0.1355 0.059 Uiso calc R 1 . . H
N7 -0.2074(8) 0.2375(9) 0.0043(6) 0.0629(15) Uani d . 1 . . N
H7A -0.2639 0.2213 -0.0841 0.076 Uiso d R 1 . . H
H7B -0.2432 0.2122 0.0814 0.076 Uiso d R 1 . . H
C8 0.3429(6) 0.2873(6) 0.3489(5) 0.0319(9) Uani d . 1 . . C
H8A 0.3258 0.3572 0.4288 0.038 Uiso calc R 1 . . H
H8B 0.4753 0.3370 0.3691 0.038 Uiso calc R 1 . . H
C9 0.2662(6) 0.0981(6) 0.3431(5) 0.0311(9) Uani d . 1 . . C
H9 0.3168 0.0295 0.3054 0.037 Uiso calc R 1 . . H
C10 0.1274(7) 0.0235(7) 0.3901(5) 0.0350(10) Uani d . 1 . . C
H10A 0.0749 0.0897 0.4281 0.042 Uiso calc R 1 . . H
H10B 0.0840 -0.0943 0.3845 0.042 Uiso calc R 1 . . H

loop_
_atom_site_aniso_label
_atom_site_aniso_U_11
_atom_site_aniso_U_22
_atom_site_aniso_U_33
_atom_site_aniso_U_12
_atom_site_aniso_U_13
_atom_site_aniso_U_23
Cu1 0.0288(4) 0.0416(5) 0.0373(4) 0.0128(3) 0.0123(3) 0.0222(3)
Cu2 0.0447(5) 0.0533(6) 0.0653(6) 0.0175(4) 0.0214(4) 0.0326(5)
Cl1 0.0250(5) 0.0389(6) 0.0410(6) 0.0095(5) 0.0124(4) 0.0212(5)
Cl2 0.0356(6) 0.0434(7) 0.0396(6) 0.0088(5) 0.0152(5) 0.0228(5)
Cl3 0.0270(6) 0.0406(6) 0.0487(6) 0.0099(5) 0.0140(5) 0.0269(5)
N1 0.030(2) 0.0293(19) 0.0306(18) 0.0053(16) 0.0117(16) 0.0168(15)
C2 0.037(3) 0.042(3) 0.035(2) 0.016(2) 0.015(2) 0.020(2)
C3 0.039(3) 0.035(2) 0.036(2) 0.014(2) 0.006(2) 0.013(2)
C4 0.059(4) 0.050(3) 0.033(2) 0.018(3) 0.007(2) 0.023(2)
C5 0.055(4) 0.082(5) 0.043(3) 0.017(3) 0.022(3) 0.039(3)
C6 0.033(3) 0.064(4) 0.047(3) 0.012(3) 0.018(2) 0.030(3)
N7 0.048(3) 0.091(4) 0.051(3) 0.036(3) 0.008(2) 0.034(3)
C8 0.024(2) 0.033(2) 0.031(2) 0.0058(18) 0.0074(17) 0.0148(17)
C9 0.032(2) 0.035(2) 0.033(2) 0.0170(19) 0.0114(18) 0.0206(18)
C10 0.031(2) 0.031(2) 0.040(2) 0.0100(19) 0.0096(19) 0.021(2)

loop_
_atom_type_symbol
_atom_type_description
_atom_type_scat_dispersion_real
_atom_type_scat_dispersion_imag
_atom_type_scat_source
C C 0.0181 0.0091 'International Tables Vol C Tables 4.2.6.8 and 6.1.1.4'
H H 0.0000 0.0000 'International Tables Vol C Tables 4.2.6.8 and 6.1.1.4'
N N 0.0311 0.0180 'International Tables Vol C Tables 4.2.6.8 and 6.1.1.4'
Cl Cl 0.3639 0.7018 'International Tables Vol C Tables 4.2.6.8 and 6.1.1.4'
Cu Cu -1.9646 0.5888 'International Tables Vol C Tables 4.2.6.8 and 6.1.1.4'

loop_
_geom_angle_atom_site_label_1
_geom_angle_atom_site_label_2
_geom_angle_atom_site_label_3
_geom_angle_site_symmetry_1
_geom_angle_site_symmetry_3
_geom_angle
_geom_angle_publ_flag
C10 Cu1 C9 . . 38.15(19) yes
C10 Cu1 Cl1 . . 140.52(14) no
C9 Cu1 Cl1 . . 105.51(14) no
C10 Cu1 Cl2 . 2_656 109.63(14) no
C9 Cu1 Cl2 . 2_656 146.35(14) ?
Cl1 Cu1 Cl2 . 2_656 108.12(5) yes
Cl3 Cu2 Cl2 . . 110.82(6) yes
Cl3 Cu2 Cl3 . 2_766 103.01(5) yes
Cl2 Cu2 Cl3 . 2_766 119.73(6) yes
Cl3 Cu2 Cl1 . . 115.89(6) yes
Cl2 Cu2 Cl1 . . 103.51(5) yes
Cl3 Cu2 Cl1 2_766 . 104.32(5) yes
Cl3 Cu2 Cu2 . 2_766 52.18(4) no
Cl2 Cu2 Cu2 . 2_766 133.23(6) no
Cl3 Cu2 Cu2 2_766 2_766 50.83(4) no
Cl1 Cu2 Cu2 . 2_766 123.23(7) no
Cu1 Cl1 Cu2 . . 118.67(6) no
Cu1 Cl2 Cu2 2_656 . 89.96(5) no
Cu2 Cl3 Cu2 . 2_766 76.99(5) no
C2 N1 C6 . . 121.9(4) no
C2 N1 C8 . . 118.4(4) yes
C6 N1 C8 . . 119.6(4) yes
N1 C2 C3 . . 121.3(5) no
N1 C2 H2 . . 119.3 no
C3 C2 H2 . . 119.3 no
N7 C3 C4 . . 122.3(5) no
N7 C3 C2 . . 120.5(5) no
C4 C3 C2 . . 117.2(5) no
C3 C4 C5 . . 120.5(5) no
C3 C4 H4 . . 119.8 no
C5 C4 H4 . . 119.8 no
C6 C5 C4 . . 119.5(6) no
C6 C5 H5 . . 120.3 no
C4 C5 H5 . . 120.3 no
N1 C6 C5 . . 119.4(5) no
N1 C6 H6 . . 120.3 no
C5 C6 H6 . . 120.3 no
C3 N7 H7A . . 114.6 no
C3 N7 H7B . . 108.7 no
H7A N7 H7B . . 134.7 no
N1 C8 C9 . . 109.9(4) yes
N1 C8 H8A . . 109.7 no
C9 C8 H8A . . 109.7 no
N1 C8 H8B . . 109.7 no
C9 C8 H8B . . 109.7 no
H8A C8 H8B . . 108.2 no
C10 C9 C8 . . 122.8(4) yes
C10 C9 H9 . . 118.6 no
C8 C9 H9 . . 118.6 no
C10 C9 Cu1 . . 70.3(3) no
C8 C9 Cu1 . . 110.6(3) no
C9 C10 Cu1 . . 71.6(3) no
C9 C10 H10A . . 120.0 no
Cu1 C10 H10A . . 109.5 no
C9 C10 H10B . . 120.0 no
Cu1 C10 H10B . . 89.0 no
H10A C10 H10B . . 120.0 no

loop_
_geom_bond_atom_site_label_1
_geom_bond_atom_site_label_2
_geom_bond_site_symmetry_2
_geom_bond_distance
_geom_bond_publ_flag
Cu1 C10 . 2.048(5) yes
Cu1 C9 . 2.064(4) yes
Cu1 Cl1 . 2.2478(14) yes
Cu1 Cl2 2_656 2.2568(14) yes
Cu2 Cl3 . 2.3477(15) yes
Cu2 Cl2 . 2.3841(18) yes
Cu2 Cl3 2_766 2.3922(16) yes
Cu2 Cl1 . 2.4167(15) yes
Cu2 Cu2 2_766 2.9506(19) no
N1 C2 . 1.333(7) no
N1 C6 . 1.338(7) no
N1 C8 . 1.492(5) yes
C2 C3 . 1.392(7) no
C2 H2 . 0.9300 no
C3 N7 . 1.348(8) no
C3 C4 . 1.378(8) no
C4 C5 . 1.389(10) no
C4 H4 . 0.9300 no
C5 C6 . 1.375(8) no
C5 H5 . 0.9300 no
C6 H6 . 0.9300 no
N7 H7A . 0.8344 no
N7 H7B . 0.9251 no
C8 C9 . 1.501(6) yes
C8 H8A . 0.9700 no
C8 H8B . 0.9700 no
C9 C10 . 1.344(7) yes
C9 H9 . 0.9300 no
C10 H10A . 0.9300 no
C10 H10B . 0.9300 no

loop_
_geom_hbond_atom_site_label_D
_geom_hbond_atom_site_label_H
_geom_hbond_atom_site_label_A
_geom_hbond_site_symmetry_A
_geom_hbond_distance_DH
_geom_hbond_distance_HA
_geom_hbond_distance_DA
_geom_hbond_angle_DHA
N7 H7A Cl1 1_454 0.83 2.83 3.618(5) 158
N7 H7B Cl2 1_455 0.93 2.75 3.629(6) 160

loop_
_geom_torsion_atom_site_label_1
_geom_torsion_atom_site_label_2
_geom_torsion_atom_site_label_3
_geom_torsion_atom_site_label_4
_geom_torsion_site_symmetry_1
_geom_torsion_site_symmetry_4
_geom_torsion
_geom_torsion_publ_flag
C10 Cu1 Cl1 Cu2 . . -52.9(3) no
C9 Cu1 Cl1 Cu2 . . -34.05(16) no
Cl2 Cu1 Cl1 Cu2 2_656 . 144.79(6) no
Cl3 Cu2 Cl1 Cu1 . . 90.30(8) no
Cl2 Cu2 Cl1 Cu1 . . -31.23(8) no
Cl3 Cu2 Cl1 Cu1 2_766 . -157.23(6) no
Cu2 Cu2 Cl1 Cu1 2_766 . 150.51(6) no
Cl3 Cu2 Cl2 Cu1 . 2_656 -156.23(6) no
Cl3 Cu2 Cl2 Cu1 2_766 2_656 84.13(6) no
Cl1 Cu2 Cl2 Cu1 . 2_656 -31.35(6) no
Cu2 Cu2 Cl2 Cu1 2_766 2_656 146.65(7) no
Cl2 Cu2 Cl3 Cu2 . 2_766 -129.23(7) no
Cl3 Cu2 Cl3 Cu2 2_766 2_766 0.0 no
Cl1 Cu2 Cl3 Cu2 . 2_766 113.23(7) no
C6 N1 C2 C3 . . -2.3(8) no
C8 N1 C2 C3 . . 179.3(5) no
N1 C2 C3 N7 . . -179.9(5) no
N1 C2 C3 C4 . . -1.0(8) no
N7 C3 C4 C5 . . -177.9(7) no
C2 C3 C4 C5 . . 3.1(9) no
C3 C4 C5 C6 . . -2.2(11) no
C2 N1 C6 C5 . . 3.3(9) no
C8 N1 C6 C5 . . -178.3(6) no
C4 C5 C6 N1 . . -1.1(11) no
C2 N1 C8 C9 . . 71.2(6) yes
C6 N1 C8 C9 . . -107.3(5) yes
N1 C8 C9 C10 . . -93.3(5) yes
N1 C8 C9 Cu1 . . -172.6(3) no
Cl1 Cu1 C9 C10 . . -160.6(3) yes
Cl2 Cu1 C9 C10 2_656 . 21.4(4) yes
C10 Cu1 C9 C8 . . 118.6(5) no
Cl1 Cu1 C9 C8 . . -42.0(3) no
Cl2 Cu1 C9 C8 2_656 . 140.0(3) no
C8 C9 C10 Cu1 . . -102.3(4) no
Cl1 Cu1 C10 C9 . . 30.2(4) no
Cl2 Cu1 C10 C9 2_656 . -167.6(3) no
